data_4027919
loop_
_publ_author_name
'Tao Wang'
'Yu-Fei Zhang'
'Qin-Qing Hou'
'Wen-Rong Xu'
'Xiao-Ping Cao'
'Hak-Fun Chow'
'Dietmar Kuck'

_publ_section_title
;
 C3-Symmetrical Tribenzotriquinacene Derivatives: Optical Resolution
 through Cryptophane Synthesis and Supramolecular Self-Assembly into
 Nanotubes
;
_journal_name_full 'Journal of Organic Chemistry'
_journal_page_first 1062
_journal_page_last 1069
_journal_paper_doi 10.1021/jo302470v
_journal_volume 78
_journal_year 2013
_chemical_formula_sum 'C29 H30 O3'
_chemical_formula_weight 426.53
_chemical_name_systematic
; 
 ? 
;
_space_group_IT_number 2
_symmetry_cell_setting triclinic
_symmetry_space_group_name_Hall '-P 1'
_symmetry_space_group_name_H-M 'P -1'
_atom_sites_solution_hydrogens geom
_atom_sites_solution_primary direct
_atom_sites_solution_secondary difmap
_audit_creation_method SHELXL-97
_cell_angle_alpha 101.855(8)
_cell_angle_beta 101.090(7)
_cell_angle_gamma 108.971(7)
_cell_formula_units_Z 2
_cell_length_a 8.642(4)
_cell_length_b 11.335(5)
_cell_length_c 12.752(6)
_cell_measurement_reflns_used 1902
_cell_measurement_temperature 296(2)
_cell_measurement_theta_max 25.80
_cell_measurement_theta_min 2.60
_cell_volume 1109.9(9)
_computing_cell_refinement 'Bruker SAINT'
_computing_data_collection 'Bruker APEX2'
_computing_data_reduction 'Bruker SAINT'
_computing_molecular_graphics 'Bruker SHELXTL'
_computing_publication_material 'Bruker SHELXTL'
_computing_structure_refinement 'SHELXL-97 (Sheldrick, 2008)'
_computing_structure_solution 'SHELXS-97 (Sheldrick, 2008)'
_diffrn_ambient_temperature 296(2)
_diffrn_measured_fraction_theta_full 0.969
_diffrn_measured_fraction_theta_max 0.969
_diffrn_measurement_device_type 'Bruker APEX-II CCD'
_diffrn_measurement_method '\f and \w scans'
_diffrn_radiation_monochromator graphite
_diffrn_radiation_source 'fine-focus sealed tube'
_diffrn_radiation_type MoK\a
_diffrn_radiation_wavelength 0.71073
_diffrn_reflns_av_R_equivalents 0.0264
_diffrn_reflns_av_sigmaI/netI 0.0573
_diffrn_reflns_limit_h_max 10
_diffrn_reflns_limit_h_min -10
_diffrn_reflns_limit_k_max 7
_diffrn_reflns_limit_k_min -13
_diffrn_reflns_limit_l_max 15
_diffrn_reflns_limit_l_min -15
_diffrn_reflns_number 5811
_diffrn_reflns_theta_full 25.50
_diffrn_reflns_theta_max 25.50
_diffrn_reflns_theta_min 1.70
_exptl_absorpt_coefficient_mu 0.081
_exptl_absorpt_correction_T_max 0.9753
_exptl_absorpt_correction_T_min 0.9644
_exptl_absorpt_correction_type multi-scan
_exptl_absorpt_process_details SADABS
_exptl_crystal_colour colorless
_exptl_crystal_density_diffrn 1.276
_exptl_crystal_density_meas 0
_exptl_crystal_description block
_exptl_crystal_F_000 456
_exptl_crystal_size_max 0.45
_exptl_crystal_size_mid 0.32
_exptl_crystal_size_min 0.31
_refine_diff_density_max 0.394
_refine_diff_density_min -0.331
_refine_diff_density_rms 0.082
_refine_ls_extinction_coef 0.035(5)
_refine_ls_extinction_expression Fc^*^=kFc[1+0.001xFc^2^\l^3^/sin(2\q)]^-1/4^
_refine_ls_extinction_method SHELXL
_refine_ls_goodness_of_fit_ref 1.046
_refine_ls_hydrogen_treatment constr
_refine_ls_matrix_type full
_refine_ls_number_parameters 297
_refine_ls_number_reflns 4017
_refine_ls_number_restraints 0
_refine_ls_restrained_S_all 1.046
_refine_ls_R_factor_all 0.1222
_refine_ls_R_factor_gt 0.1025
_refine_ls_shift/su_max 0.000
_refine_ls_shift/su_mean 0.000
_refine_ls_structure_factor_coef Fsqd
_refine_ls_weighting_details 'calc w=1/[\s^2^(Fo^2^)+(0.0654P)^2^+6.9691P] where P=(Fo^2^+2Fc^2^)/3'
_refine_ls_weighting_scheme calc
_refine_ls_wR_factor_gt 0.2832
_refine_ls_wR_factor_ref 0.2937
_reflns_number_gt 2945
_reflns_number_total 4017
_reflns_threshold_expression >2sigma(I)
_cod_data_source_file jo302470v_si_006.cif
_cod_data_source_block p-1
_cod_original_cell_volume 1109.8(8)
_cod_database_code 4027919

loop_
_symmetry_equiv_pos_as_xyz
'x, y, z'
'-x, -y, -z'

loop_
_atom_site_label
_atom_site_type_symbol
_atom_site_fract_x
_atom_site_fract_y
_atom_site_fract_z
_atom_site_U_iso_or_equiv
_atom_site_adp_type
_atom_site_occupancy
_atom_site_symmetry_multiplicity
_atom_site_calc_flag
_atom_site_refinement_flags
C1 C 0.6093(9) 0.7055(6) 0.2541(6) 0.0544(17) Uani 1 1 d .
H1A H 0.6656 0.6516 0.2224 0.065 Uiso 1 1 calc R
H1B H 0.6209 0.7741 0.2180 0.065 Uiso 1 1 calc R
C2 C 0.4231(7) 0.6235(5) 0.2284(5) 0.0378(13) Uani 1 1 d .
C3 C 0.3626(8) 0.4877(6) 0.1894(5) 0.0390(13) Uani 1 1 d .
H3 H 0.4378 0.4464 0.1790 0.047 Uiso 1 1 calc R
C4 C 0.1891(7) 0.4142(5) 0.1660(4) 0.0320(12) Uani 1 1 d .
C5 C 0.0761(7) 0.4749(5) 0.1816(4) 0.0315(12) Uani 1 1 d .
C6 C 0.1369(8) 0.6102(5) 0.2202(5) 0.0370(13) Uani 1 1 d .
H6 H 0.0619 0.6517 0.2305 0.044 Uiso 1 1 calc R
C7 C 0.3082(8) 0.6823(6) 0.2433(5) 0.0407(14) Uani 1 1 d .
H7 H 0.3476 0.7726 0.2694 0.049 Uiso 1 1 calc R
C8 C 0.1974(8) -0.0408(6) 0.4198(5) 0.0462(15) Uani 1 1 d .
H8A H 0.0998 -0.0616 0.4494 0.055 Uiso 1 1 calc R
H8B H 0.1992 -0.1220 0.3781 0.055 Uiso 1 1 calc R
C9 C 0.1789(7) 0.0419(5) 0.3418(5) 0.0369(13) Uani 1 1 d .
C10 C 0.3152(8) 0.1054(6) 0.3048(6) 0.0465(15) Uani 1 1 d .
H10 H 0.4193 0.0979 0.3288 0.056 Uiso 1 1 calc R
C11 C 0.2986(8) 0.1798(6) 0.2326(6) 0.0467(16) Uani 1 1 d .
H11 H 0.3907 0.2212 0.2080 0.056 Uiso 1 1 calc R
C12 C 0.1431(7) 0.1922(5) 0.1971(5) 0.0343(12) Uani 1 1 d .
C13 C 0.0061(7) 0.1299(5) 0.2332(5) 0.0331(12) Uani 1 1 d .
C14 C 0.0234(7) 0.0543(5) 0.3051(5) 0.0374(13) Uani 1 1 d .
H14 H -0.0693 0.0119 0.3287 0.045 Uiso 1 1 calc R
C15 C -0.2250(8) 0.5535(7) 0.5206(5) 0.0510(17) Uani 1 1 d .
H15A H -0.2319 0.5269 0.5877 0.061 Uiso 1 1 calc R
H15B H -0.1218 0.6306 0.5397 0.061 Uiso 1 1 calc R
C16 C -0.2139(7) 0.4471(6) 0.4352(5) 0.0394(14) Uani 1 1 d .
C17 C -0.1719(7) 0.4679(6) 0.3388(5) 0.0378(13) Uani 1 1 d .
H17 H -0.1549 0.5484 0.3260 0.045 Uiso 1 1 calc R
C18 C -0.1550(6) 0.3705(5) 0.2612(4) 0.0319(12) Uani 1 1 d .
C19 C -0.1808(6) 0.2501(5) 0.2795(5) 0.0328(12) Uani 1 1 d .
C20 C -0.2267(8) 0.2259(6) 0.3735(5) 0.0438(15) Uani 1 1 d .
H20 H -0.2476 0.1442 0.3847 0.053 Uiso 1 1 calc R
C21 C -0.2415(7) 0.3248(7) 0.4512(5) 0.0448(15) Uani 1 1 d .
H21 H -0.2703 0.3089 0.5149 0.054 Uiso 1 1 calc R
C22 C 0.0999(7) 0.2670(5) 0.1167(4) 0.0348(13) Uani 1 1 d .
C23 C -0.1489(7) 0.1581(5) 0.1889(5) 0.0345(12) Uani 1 1 d .
C24 C -0.1075(7) 0.3779(5) 0.1539(4) 0.0313(12) Uani 1 1 d .
C25 C -0.0964(7) 0.2408(5) 0.1058(4) 0.0347(13) Uani 1 1 d .
C26 C 0.1448(9) 0.2240(6) 0.0082(5) 0.0498(16) Uani 1 1 d .
H26A H 0.2640 0.2393 0.0249 0.075 Uiso 1 1 calc R
H26B H 0.1192 0.2729 -0.0411 0.075 Uiso 1 1 calc R
H26C H 0.0792 0.1328 -0.0270 0.075 Uiso 1 1 calc R
C27 C -0.3105(7) 0.0313(6) 0.1393(6) 0.0456(15) Uani 1 1 d .
H27A H -0.2930 -0.0272 0.0810 0.068 Uiso 1 1 calc R
H27B H -0.4061 0.0517 0.1093 0.068 Uiso 1 1 calc R
H27C H -0.3325 -0.0093 0.1968 0.068 Uiso 1 1 calc R
C28 C -0.2298(8) 0.4167(6) 0.0775(5) 0.0423(14) Uani 1 1 d .
H28A H -0.3441 0.3549 0.0613 0.063 Uiso 1 1 calc R
H28B H -0.1988 0.4176 0.0092 0.063 Uiso 1 1 calc R
H28C H -0.2231 0.5019 0.1141 0.063 Uiso 1 1 calc R
C29 C -0.2073(9) 0.1725(7) -0.0149(5) 0.0534(17) Uani 1 1 d .
H29A H -0.1707 0.2265 -0.0614 0.080 Uiso 1 1 calc R
H29B H -0.3242 0.1577 -0.0182 0.080 Uiso 1 1 calc R
H29C H -0.1964 0.0906 -0.0407 0.080 Uiso 1 1 calc R
O1 O 0.6930(8) 0.7628(6) 0.3698(5) 0.0824(18) Uani 1 1 d .
H1 H 0.6748 0.8289 0.3919 0.124 Uiso 1 1 calc R
O2 O 0.3505(7) 0.0253(5) 0.5104(5) 0.0704(16) Uani 1 1 d .
H2 H 0.4020 -0.0234 0.5163 0.106 Uiso 1 1 calc R
O3 O -0.3661(7) 0.5851(6) 0.4842(5) 0.0719(16) Uani 1 1 d .
H3A H -0.3421 0.6371 0.4480 0.108 Uiso 1 1 calc R

loop_
_atom_site_aniso_label
_atom_site_aniso_U_11
_atom_site_aniso_U_22
_atom_site_aniso_U_33
_atom_site_aniso_U_23
_atom_site_aniso_U_13
_atom_site_aniso_U_12
C1 0.052(4) 0.041(4) 0.068(5) 0.020(3) 0.017(3) 0.012(3)
C2 0.040(3) 0.036(3) 0.036(3) 0.013(2) 0.008(2) 0.011(3)
C3 0.042(3) 0.036(3) 0.040(3) 0.013(3) 0.011(3) 0.016(3)
C4 0.041(3) 0.030(3) 0.028(3) 0.012(2) 0.012(2) 0.014(2)
C5 0.040(3) 0.030(3) 0.024(3) 0.010(2) 0.010(2) 0.011(2)
C6 0.047(3) 0.032(3) 0.033(3) 0.008(2) 0.011(2) 0.016(3)
C7 0.050(4) 0.028(3) 0.036(3) 0.007(2) 0.009(3) 0.008(3)
C8 0.047(4) 0.042(3) 0.051(4) 0.018(3) 0.007(3) 0.020(3)
C9 0.035(3) 0.034(3) 0.039(3) 0.007(2) 0.004(2) 0.014(2)
C10 0.032(3) 0.047(4) 0.065(4) 0.021(3) 0.011(3) 0.020(3)
C11 0.037(3) 0.041(3) 0.074(5) 0.027(3) 0.025(3) 0.018(3)
C12 0.037(3) 0.027(3) 0.036(3) 0.007(2) 0.009(2) 0.011(2)
C13 0.033(3) 0.027(3) 0.034(3) 0.007(2) 0.007(2) 0.008(2)
C14 0.032(3) 0.033(3) 0.047(3) 0.015(3) 0.009(3) 0.011(2)
C15 0.040(3) 0.074(5) 0.033(3) 0.007(3) 0.008(3) 0.021(3)
C16 0.027(3) 0.060(4) 0.031(3) 0.013(3) 0.007(2) 0.017(3)
C17 0.039(3) 0.043(3) 0.038(3) 0.015(3) 0.013(3) 0.021(3)
C18 0.024(3) 0.039(3) 0.031(3) 0.012(2) 0.002(2) 0.012(2)
C19 0.024(3) 0.039(3) 0.035(3) 0.017(2) 0.002(2) 0.011(2)
C20 0.041(3) 0.050(4) 0.048(4) 0.029(3) 0.016(3) 0.016(3)
C21 0.033(3) 0.065(4) 0.038(3) 0.019(3) 0.014(3) 0.015(3)
C22 0.042(3) 0.032(3) 0.030(3) 0.005(2) 0.011(2) 0.016(2)
C23 0.030(3) 0.029(3) 0.040(3) 0.011(2) 0.004(2) 0.008(2)
C24 0.037(3) 0.033(3) 0.027(3) 0.008(2) 0.007(2) 0.017(2)
C25 0.038(3) 0.033(3) 0.028(3) 0.005(2) 0.004(2) 0.012(2)
C26 0.066(4) 0.046(4) 0.043(4) 0.008(3) 0.028(3) 0.025(3)
C27 0.034(3) 0.035(3) 0.056(4) 0.012(3) 0.000(3) 0.006(3)
C28 0.046(3) 0.054(4) 0.037(3) 0.021(3) 0.009(3) 0.027(3)
C29 0.059(4) 0.053(4) 0.034(3) 0.002(3) -0.005(3) 0.021(3)
O1 0.062(3) 0.077(4) 0.068(4) 0.006(3) -0.008(3) -0.001(3)
O2 0.059(3) 0.073(3) 0.067(3) 0.032(3) -0.014(3) 0.019(3)
O3 0.066(3) 0.090(4) 0.065(4) 0.013(3) 0.012(3) 0.047(3)

loop_
_atom_type_symbol
_atom_type_description
_atom_type_scat_dispersion_real
_atom_type_scat_dispersion_imag
_atom_type_scat_source
C C 0.0033 0.0016 'International Tables Vol C Tables 4.2.6.8 and 6.1.1.4'
H H 0.0000 0.0000 'International Tables Vol C Tables 4.2.6.8 and 6.1.1.4'
O O 0.0106 0.0060 'International Tables Vol C Tables 4.2.6.8 and 6.1.1.4'

loop_
_geom_angle_atom_site_label_1
_geom_angle_atom_site_label_2
_geom_angle_atom_site_label_3
_geom_angle
O1 C1 C2 113.9(6)
O1 C1 H1A 108.8
C2 C1 H1A 108.8
O1 C1 H1B 108.8
C2 C1 H1B 108.8
H1A C1 H1B 107.7
C7 C2 C3 118.8(5)
C7 C2 C1 120.0(5)
C3 C2 C1 121.1(6)
C4 C3 C2 119.8(5)
C4 C3 H3 120.1
C2 C3 H3 120.1
C5 C4 C3 120.5(5)
C5 C4 C22 112.5(5)
C3 C4 C22 126.9(5)
C4 C5 C6 119.4(5)
C4 C5 C24 112.7(5)
C6 C5 C24 127.9(5)
C7 C6 C5 119.9(5)
C7 C6 H6 120.0
C5 C6 H6 120.0
C6 C7 C2 121.5(5)
C6 C7 H7 119.2
C2 C7 H7 119.2
O2 C8 C9 111.6(5)
O2 C8 H8A 109.3
C9 C8 H8A 109.3
O2 C8 H8B 109.3
C9 C8 H8B 109.3
H8A C8 H8B 108.0
C10 C9 C14 118.8(5)
C10 C9 C8 120.8(5)
C14 C9 C8 120.4(5)
C11 C10 C9 121.1(5)
C11 C10 H10 119.4
C9 C10 H10 119.4
C10 C11 C12 119.6(6)
C10 C11 H11 120.2
C12 C11 H11 120.2
C13 C12 C11 120.1(5)
C13 C12 C22 112.8(5)
C11 C12 C22 127.1(5)
C12 C13 C14 119.9(5)
C12 C13 C23 112.4(5)
C14 C13 C23 127.7(5)
C13 C14 C9 120.5(5)
C13 C14 H14 119.8
C9 C14 H14 119.8
O3 C15 C16 112.9(5)
O3 C15 H15A 109.0
C16 C15 H15A 109.0
O3 C15 H15B 109.0
C16 C15 H15B 109.0
H15A C15 H15B 107.8
C17 C16 C21 118.1(6)
C17 C16 C15 121.1(6)
C21 C16 C15 120.8(6)
C18 C17 C16 121.2(6)
C18 C17 H17 119.4
C16 C17 H17 119.4
C19 C18 C17 119.8(5)
C19 C18 C24 112.5(5)
C17 C18 C24 127.7(5)
C20 C19 C18 120.2(5)
C20 C19 C23 127.4(5)
C18 C19 C23 112.5(5)
C19 C20 C21 119.5(6)
C19 C20 H20 120.3
C21 C20 H20 120.3
C16 C21 C20 121.3(6)
C16 C21 H21 119.4
C20 C21 H21 119.4
C4 C22 C12 113.1(4)
C4 C22 C26 109.4(5)
C12 C22 C26 110.3(5)
C4 C22 C25 103.9(4)
C12 C22 C25 103.6(4)
C26 C22 C25 116.5(5)
C13 C23 C19 111.6(4)
C13 C23 C27 111.3(4)
C19 C23 C27 108.5(5)
C13 C23 C25 104.6(4)
C19 C23 C25 104.2(4)
C27 C23 C25 116.4(5)
C18 C24 C28 111.4(4)
C18 C24 C5 109.2(4)
C28 C24 C5 110.8(4)
C18 C24 C25 104.4(4)
C28 C24 C25 116.8(4)
C5 C24 C25 103.6(4)
C29 C25 C23 112.8(5)
C29 C25 C24 112.2(5)
C23 C25 C24 106.3(4)
C29 C25 C22 111.7(5)
C23 C25 C22 106.3(4)
C24 C25 C22 107.0(4)
C22 C26 H26A 109.5
C22 C26 H26B 109.5
H26A C26 H26B 109.5
C22 C26 H26C 109.5
H26A C26 H26C 109.5
H26B C26 H26C 109.5
C23 C27 H27A 109.5
C23 C27 H27B 109.5
H27A C27 H27B 109.5
C23 C27 H27C 109.5
H27A C27 H27C 109.5
H27B C27 H27C 109.5
C24 C28 H28A 109.5
C24 C28 H28B 109.5
H28A C28 H28B 109.5
C24 C28 H28C 109.5
H28A C28 H28C 109.5
H28B C28 H28C 109.5
C25 C29 H29A 109.5
C25 C29 H29B 109.5
H29A C29 H29B 109.5
C25 C29 H29C 109.5
H29A C29 H29C 109.5
H29B C29 H29C 109.5
C1 O1 H1 109.5
C8 O2 H2 109.5
C15 O3 H3A 109.5

loop_
_geom_bond_atom_site_label_1
_geom_bond_atom_site_label_2
_geom_bond_distance
C1 O1 1.418(9)
C1 C2 1.503(9)
C1 H1A 0.9700
C1 H1B 0.9700
C2 C7 1.385(8)
C2 C3 1.398(8)
C3 C4 1.394(8)
C3 H3 0.9300
C4 C5 1.387(8)
C4 C22 1.524(7)
C5 C6 1.391(7)
C5 C24 1.530(8)
C6 C7 1.376(8)
C6 H6 0.9300
C7 H7 0.9300
C8 O2 1.435(8)
C8 C9 1.522(8)
C8 H8A 0.9700
C8 H8B 0.9700
C9 C10 1.388(8)
C9 C14 1.397(8)
C10 C11 1.388(9)
C10 H10 0.9300
C11 C12 1.395(8)
C11 H11 0.9300
C12 C13 1.383(8)
C12 C22 1.525(8)
C13 C14 1.396(8)
C13 C23 1.510(8)
C14 H14 0.9300
C15 O3 1.402(8)
C15 C16 1.492(9)
C15 H15A 0.9700
C15 H15B 0.9700
C16 C17 1.391(8)
C16 C21 1.392(9)
C17 C18 1.389(8)
C17 H17 0.9300
C18 C19 1.386(7)
C18 C24 1.513(7)
C19 C20 1.385(8)
C19 C23 1.520(8)
C20 C21 1.393(9)
C20 H20 0.9300
C21 H21 0.9300
C22 C26 1.534(8)
C22 C25 1.597(8)
C23 C27 1.548(7)
C23 C25 1.589(8)
C24 C28 1.530(7)
C24 C25 1.591(7)
C25 C29 1.532(8)
C26 H26A 0.9600
C26 H26B 0.9600
C26 H26C 0.9600
C27 H27A 0.9600
C27 H27B 0.9600
C27 H27C 0.9600
C28 H28A 0.9600
C28 H28B 0.9600
C28 H28C 0.9600
C29 H29A 0.9600
C29 H29B 0.9600
C29 H29C 0.9600
O1 H1 0.8200
O2 H2 0.8200
O3 H3A 0.8200

loop_
_geom_torsion_atom_site_label_1
_geom_torsion_atom_site_label_2
_geom_torsion_atom_site_label_3
_geom_torsion_atom_site_label_4
_geom_torsion
O1 C1 C2 C7 72.2(8)
O1 C1 C2 C3 -107.8(7)
C7 C2 C3 C4 0.1(8)
C1 C2 C3 C4 -179.8(6)
C2 C3 C4 C5 -0.3(8)
C2 C3 C4 C22 176.1(5)
C3 C4 C5 C6 0.4(8)
C22 C4 C5 C6 -176.4(5)
C3 C4 C5 C24 -178.7(5)
C22 C4 C5 C24 4.4(6)
C4 C5 C6 C7 -0.5(8)
C24 C5 C6 C7 178.6(5)
C5 C6 C7 C2 0.3(9)
C3 C2 C7 C6 -0.1(9)
C1 C2 C7 C6 179.8(6)
O2 C8 C9 C10 46.7(8)
O2 C8 C9 C14 -134.0(6)
C14 C9 C10 C11 -0.1(9)
C8 C9 C10 C11 179.2(6)
C9 C10 C11 C12 0.5(10)
C10 C11 C12 C13 -0.4(9)
C10 C11 C12 C22 -178.7(6)
C11 C12 C13 C14 -0.1(8)
C22 C12 C13 C14 178.3(5)
C11 C12 C13 C23 178.2(5)
C22 C12 C13 C23 -3.3(6)
C12 C13 C14 C9 0.6(8)
C23 C13 C14 C9 -177.5(5)
C10 C9 C14 C13 -0.5(9)
C8 C9 C14 C13 -179.8(5)
O3 C15 C16 C17 70.4(8)
O3 C15 C16 C21 -111.0(7)
C21 C16 C17 C18 -1.1(8)
C15 C16 C17 C18 177.5(5)
C16 C17 C18 C19 0.2(8)
C16 C17 C18 C24 -178.9(5)
C17 C18 C19 C20 1.4(8)
C24 C18 C19 C20 -179.4(5)
C17 C18 C19 C23 -177.4(5)
C24 C18 C19 C23 1.9(6)
C18 C19 C20 C21 -2.0(8)
C23 C19 C20 C21 176.5(5)
C17 C16 C21 C20 0.4(8)
C15 C16 C21 C20 -178.2(5)
C19 C20 C21 C16 1.2(9)
C5 C4 C22 C12 -113.3(5)
C3 C4 C22 C12 70.1(7)
C5 C4 C22 C26 123.4(5)
C3 C4 C22 C26 -53.2(7)
C5 C4 C22 C25 -1.6(6)
C3 C4 C22 C25 -178.3(5)
C13 C12 C22 C4 111.5(5)
C11 C12 C22 C4 -70.2(7)
C13 C12 C22 C26 -125.7(5)
C11 C12 C22 C26 52.7(8)
C13 C12 C22 C25 -0.3(6)
C11 C12 C22 C25 178.0(6)
C12 C13 C23 C19 -106.8(5)
C14 C13 C23 C19 71.5(7)
C12 C13 C23 C27 131.8(5)
C14 C13 C23 C27 -49.9(8)
C12 C13 C23 C25 5.4(6)
C14 C13 C23 C25 -176.4(5)
C20 C19 C23 C13 -66.2(7)
C18 C19 C23 C13 112.4(5)
C20 C19 C23 C27 56.8(7)
C18 C19 C23 C27 -124.6(5)
C20 C19 C23 C25 -178.6(5)
C18 C19 C23 C25 0.0(6)
C19 C18 C24 C28 124.0(5)
C17 C18 C24 C28 -56.8(7)
C19 C18 C24 C5 -113.3(5)
C17 C18 C24 C5 65.9(7)
C19 C18 C24 C25 -2.9(6)
C17 C18 C24 C25 176.3(5)
C4 C5 C24 C18 105.8(5)
C6 C5 C24 C18 -73.3(7)
C4 C5 C24 C28 -131.1(5)
C6 C5 C24 C28 49.8(7)
C4 C5 C24 C25 -5.1(6)
C6 C5 C24 C25 175.8(5)
C13 C23 C25 C29 117.5(5)
C19 C23 C25 C29 -125.1(5)
C27 C23 C25 C29 -5.7(7)
C13 C23 C25 C24 -119.1(5)
C19 C23 C25 C24 -1.8(5)
C27 C23 C25 C24 117.7(5)
C13 C23 C25 C22 -5.3(5)
C19 C23 C25 C22 112.0(4)
C27 C23 C25 C22 -128.5(5)
C18 C24 C25 C29 126.5(5)
C28 C24 C25 C29 3.0(7)
C5 C24 C25 C29 -119.1(5)
C18 C24 C25 C23 2.8(5)
C28 C24 C25 C23 -120.8(5)
C5 C24 C25 C23 117.1(4)
C18 C24 C25 C22 -110.6(5)
C28 C24 C25 C22 125.9(5)
C5 C24 C25 C22 3.8(5)
C4 C22 C25 C29 121.6(5)
C12 C22 C25 C29 -119.9(5)
C26 C22 C25 C29 1.3(7)
C4 C22 C25 C23 -114.9(4)
C12 C22 C25 C23 3.5(5)
C26 C22 C25 C23 124.8(5)
C4 C22 C25 C24 -1.5(5)
C12 C22 C25 C24 116.9(4)
C26 C22 C25 C24 -121.9(5)
